data_7049448
loop_
_publ_author_name
'Parasar, Devaborniny'
'Jayaratna, Naleen B.'
'Mu\~noz-Castro, Alvaro'
'Conway, Allison E.'
'Mykhailiuk, Pavel K.'
'Dias, H. V. Rasika'

_publ_section_title
;
 Carbonyl complexes of copper(i) stabilized by bridging fluorinated
 pyrazolates and halide ions.
;
_journal_issue 19
_journal_name_full 'Dalton transactions (Cambridge, England : 2003)'
_journal_page_first 6358
_journal_page_last 6371
_journal_paper_doi 10.1039/c9dt00486f
_journal_volume 48
_journal_year 2019
_chemical_formula_moiety 'C12 H2 Cu2 F12 N4 O2'
_chemical_formula_sum 'C12 H2 Cu2 F12 N4 O2'
_chemical_formula_weight 589.26
_space_group_crystal_system triclinic
_space_group_IT_number 2
_space_group_name_Hall '-P 1'
_space_group_name_H-M_alt 'P -1'
_symmetry_space_group_name_Hall '-P 1'
_symmetry_space_group_name_H-M 'P -1'
_atom_sites_solution_hydrogens geom
_atom_sites_solution_primary dual
_audit_creation_date 2019-02-01
_audit_creation_method
;
Olex2 1.2
(compiled 2018.05.29 svn.r3508 for OlexSys, GUI svn.r5506)
;
_audit_update_record
;
2019-02-01 deposited with the CCDC.    2019-03-25 downloaded from the CCDC.
;
_cell_angle_alpha 68.669(3)
_cell_angle_beta 87.811(4)
_cell_angle_gamma 62.226(3)
_cell_formula_units_Z 3
_cell_length_a 11.4684(14)
_cell_length_b 11.5000(14)
_cell_length_c 12.1867(15)
_cell_measurement_reflns_used 9900
_cell_measurement_temperature 100(2)
_cell_measurement_theta_max 37.96
_cell_measurement_theta_min 2.94
_cell_volume 1307.8(3)
_computing_cell_refinement 'SAINT V8.38A (?, 2016)'
_computing_data_reduction 'SAINT V8.38A (?, 2016)'
_computing_molecular_graphics 'Olex2 (Dolomanov et al., 2009)'
_computing_publication_material 'Olex2 (Dolomanov et al., 2009)'
_computing_structure_refinement 'ShelXL (Sheldrick, 2015)'
_computing_structure_solution 'ShelXT (Sheldrick, 2015)'
_diffrn_ambient_temperature 100.0
_diffrn_detector_area_resol_mean 8
_diffrn_measured_fraction_theta_full 0.989
_diffrn_measured_fraction_theta_max 0.988
_diffrn_measurement_device_type 'Bruker D8 Quest with a Photon 100 CMOS detector'
_diffrn_measurement_method '\f and \w scans'
_diffrn_radiation_monochromator graphite
_diffrn_radiation_type MoK\a
_diffrn_radiation_wavelength 0.71073
_diffrn_reflns_av_R_equivalents 0.0251
_diffrn_reflns_av_unetI/netI 0.0370
_diffrn_reflns_Laue_measured_fraction_full 0.989
_diffrn_reflns_Laue_measured_fraction_max 0.988
_diffrn_reflns_limit_h_max 15
_diffrn_reflns_limit_h_min -15
_diffrn_reflns_limit_k_max 15
_diffrn_reflns_limit_k_min -15
_diffrn_reflns_limit_l_max 16
_diffrn_reflns_limit_l_min -16
_diffrn_reflns_number 16195
_diffrn_reflns_point_group_measured_fraction_full 0.989
_diffrn_reflns_point_group_measured_fraction_max 0.988
_diffrn_reflns_theta_full 25.242
_diffrn_reflns_theta_max 29.574
_diffrn_reflns_theta_min 2.935
_diffrn_source 'sealed tube'
_diffrn_standards_number 0
_exptl_absorpt_coefficient_mu 2.583
_exptl_absorpt_correction_T_max 0.2251
_exptl_absorpt_correction_T_min 0.1137
_exptl_absorpt_correction_type multi-scan
_exptl_absorpt_process_details
'SADABS-2016/2 (Bruker,2016/2) was used for absorption correction. wR2(int) was 0.0932 before and 0.0576 after correction. The Ratio of minimum to maximum transmission is 0.5051. The \l/2 correction factor is Not present.'
_exptl_crystal_colour colourless
_exptl_crystal_colour_primary colourless
_exptl_crystal_density_diffrn 2.245
_exptl_crystal_description block
_exptl_crystal_F_000 852
_exptl_crystal_size_max 0.55
_exptl_crystal_size_mid 0.55
_exptl_crystal_size_min 0.5
_refine_diff_density_max 0.992
_refine_diff_density_min -0.625
_refine_diff_density_rms 0.152
_refine_ls_extinction_coef 0.0310(9)
_refine_ls_extinction_expression Fc^*^=kFc[1+0.001xFc^2^\l^3^/sin(2\q)]^-1/4^
_refine_ls_extinction_method 'SHELXL-2017/1 (Sheldrick 2017)'
_refine_ls_goodness_of_fit_ref 1.029
_refine_ls_hydrogen_treatment constr
_refine_ls_matrix_type full
_refine_ls_number_parameters 434
_refine_ls_number_reflns 7250
_refine_ls_number_restraints 0
_refine_ls_restrained_S_all 1.029
_refine_ls_R_factor_all 0.0381
_refine_ls_R_factor_gt 0.0366
_refine_ls_shift/su_max 0.000
_refine_ls_shift/su_mean 0.000
_refine_ls_structure_factor_coef Fsqd
_refine_ls_weighting_details 'w=1/[\s^2^(Fo^2^)+(0.0111P)^2^+3.5977P] where P=(Fo^2^+2Fc^2^)/3'
_refine_ls_weighting_scheme calc
_refine_ls_wR_factor_gt 0.0869
_refine_ls_wR_factor_ref 0.0877
_reflns_Friedel_coverage 0.000
_reflns_number_gt 6890
_reflns_number_total 7250
_reflns_threshold_expression 'I > 2\s(I)'
_cod_data_source_file c9dt00486f2.cif
_cod_data_source_block rad667_0m_a
_cod_depositor_comments 'Adding full bibliography for 7049446--7049452.cif.'
_cod_database_code 7049448
_shelx_shelxl_version_number 2017/1
_shelx_space_group_comment
;
The symmetry employed for this shelxl refinement is uniquely defined
by the following loop, which should always be used as a source of
symmetry information in preference to the above space-group names.
They are only intended as comments.
;
_shelx_estimated_absorpt_t_max 0.358
_shelx_estimated_absorpt_t_min 0.331
_olex2_refinement_description
;
1. Fixed Uiso
 At 1.2 times of:
  All C(H) groups
2.a Aromatic/amide H refined with riding coordinates:
 C2(H2), C7(H7), C14(H14)
;
_olex2_submission_special_instructions 'No special instructions were received'

loop_
_space_group_symop_operation_xyz
'x, y, z'
'-x, -y, -z'

loop_
_atom_site_label
_atom_site_type_symbol
_atom_site_fract_x
_atom_site_fract_y
_atom_site_fract_z
_atom_site_U_iso_or_equiv
_atom_site_adp_type
_atom_site_occupancy
_atom_site_site_symmetry_order
_atom_site_calc_flag
_atom_site_refinement_flags_posn
Cu1 Cu 0.43842(3) 0.58021(3) 0.14918(3) 0.01375(8) Uani 1 1 d .
Cu2 Cu 0.22510(3) 0.43704(3) 0.15923(3) 0.01370(8) Uani 1 1 d .
F1 F 0.13229(16) 1.04428(16) 0.12721(18) 0.0297(4) Uani 1 1 d .
F2 F 0.32431(15) 0.86576(17) 0.22172(14) 0.0231(3) Uani 1 1 d .
F3 F 0.27983(17) 0.94049(17) 0.03166(14) 0.0266(3) Uani 1 1 d .
F4 F -0.17548(14) 0.79669(16) 0.20754(16) 0.0253(3) Uani 1 1 d .
F5 F -0.04064(15) 0.56892(16) 0.28265(14) 0.0217(3) Uani 1 1 d .
F6 F -0.11042(15) 0.67876(17) 0.09405(14) 0.0232(3) Uani 1 1 d .
F7 F 0.73502(15) 0.41436(16) 0.07872(14) 0.0219(3) Uani 1 1 d .
F8 F 0.76507(17) 0.32413(19) 0.26922(14) 0.0286(3) Uani 1 1 d .
F9 F 0.85633(15) 0.18678(18) 0.1744(2) 0.0383(5) Uani 1 1 d .
F10 F 0.53250(16) -0.03630(16) 0.20543(18) 0.0299(4) Uani 1 1 d .
F11 F 0.35669(15) 0.09260(16) 0.26317(13) 0.0215(3) Uani 1 1 d .
F12 F 0.36144(17) 0.14316(18) 0.07683(14) 0.0253(3) Uani 1 1 d .
O1 O 0.6270(2) 0.6838(2) 0.1679(2) 0.0326(5) Uani 1 1 d .
O2 O 0.0338(2) 0.3356(2) 0.1425(2) 0.0299(4) Uani 1 1 d .
N1 N 0.24554(18) 0.6863(2) 0.14842(17) 0.0135(3) Uani 1 1 d .
N2 N 0.16521(18) 0.6256(2) 0.16414(17) 0.0139(3) Uani 1 1 d .
N3 N 0.50190(18) 0.3842(2) 0.15846(17) 0.0139(3) Uani 1 1 d .
N4 N 0.41851(18) 0.32844(19) 0.16286(17) 0.0128(3) Uani 1 1 d .
C1 C 0.1710(2) 0.8188(2) 0.1470(2) 0.0143(4) Uani 1 1 d .
C2 C 0.0416(2) 0.8474(2) 0.1620(2) 0.0166(4) Uani 1 1 d .
H2 H -0.030757 0.931930 0.164479 0.020 Uiso 1 1 calc R
C3 C 0.0433(2) 0.7221(2) 0.1724(2) 0.0141(4) Uani 1 1 d .
C4 C 0.2272(2) 0.9170(2) 0.1320(2) 0.0169(4) Uani 1 1 d .
C5 C -0.0700(2) 0.6913(2) 0.1890(2) 0.0161(4) Uani 1 1 d .
C6 C 0.6273(2) 0.2793(2) 0.1700(2) 0.0150(4) Uani 1 1 d .
C7 C 0.6291(2) 0.1536(2) 0.1825(2) 0.0167(4) Uani 1 1 d .
H7 H 0.703690 0.064062 0.192564 0.020 Uiso 1 1 calc R
C8 C 0.4951(2) 0.1910(2) 0.17660(19) 0.0138(4) Uani 1 1 d .
C9 C 0.7455(2) 0.3014(2) 0.1731(2) 0.0184(4) Uani 1 1 d .
C10 C 0.4368(2) 0.0980(2) 0.1801(2) 0.0160(4) Uani 1 1 d .
C11 C 0.5545(2) 0.6474(3) 0.1568(2) 0.0220(5) Uani 1 1 d .
C12 C 0.1080(2) 0.3719(3) 0.1500(2) 0.0205(4) Uani 1 1 d .
Cu3 Cu 0.39058(3) -0.06839(3) 0.50026(3) 0.01466(8) Uani 1 1 d .
F13 F 0.69486(16) -0.53980(16) 0.54200(18) 0.0315(4) Uani 1 1 d .
F14 F 0.52348(16) -0.41212(16) 0.60523(14) 0.0234(3) Uani 1 1 d .
F15 F 0.52030(16) -0.35971(18) 0.41763(14) 0.0250(3) Uani 1 1 d .
F16 F 1.01459(15) -0.30612(18) 0.47540(19) 0.0328(4) Uani 1 1 d .
F17 F 0.94217(16) -0.18474(19) 0.58593(15) 0.0281(3) Uani 1 1 d .
F18 F 0.88652(15) -0.07752(17) 0.39587(14) 0.0241(3) Uani 1 1 d .
O3 O 0.1973(2) -0.1582(2) 0.4607(2) 0.0320(4) Uani 1 1 d .
N5 N 0.58465(18) -0.1782(2) 0.50664(17) 0.0142(3) Uani 1 1 d .
N6 N 0.66757(19) -0.1213(2) 0.49687(18) 0.0149(3) Uani 1 1 d .
C13 C 0.6592(2) -0.3129(2) 0.5128(2) 0.0155(4) Uani 1 1 d .
C14 C 0.7909(2) -0.3467(2) 0.5066(2) 0.0177(4) Uani 1 1 d .
H14 H 0.863813 -0.433612 0.508613 0.021 Uiso 1 1 calc R
C15 C 0.7907(2) -0.2223(2) 0.4966(2) 0.0158(4) Uani 1 1 d .
C16 C 0.5998(2) -0.4061(2) 0.5192(2) 0.0172(4) Uani 1 1 d .
C17 C 0.9082(2) -0.1976(3) 0.4886(2) 0.0193(4) Uani 1 1 d .
C18 C 0.2712(2) -0.1269(3) 0.4788(2) 0.0214(5) Uani 1 1 d .

loop_
_atom_site_aniso_label
_atom_site_aniso_U_11
_atom_site_aniso_U_22
_atom_site_aniso_U_33
_atom_site_aniso_U_23
_atom_site_aniso_U_13
_atom_site_aniso_U_12
Cu1 0.01091(13) 0.01247(13) 0.02014(14) -0.00708(10) 0.00447(9) -0.00703(10)
Cu2 0.01050(13) 0.01253(13) 0.02053(14) -0.00756(10) 0.00396(9) -0.00677(10)
F1 0.0215(7) 0.0156(7) 0.0549(11) -0.0184(7) 0.0070(7) -0.0079(6)
F2 0.0229(7) 0.0246(7) 0.0270(8) -0.0113(6) -0.0008(6) -0.0143(6)
F3 0.0392(9) 0.0276(8) 0.0239(7) -0.0101(6) 0.0117(7) -0.0250(7)
F4 0.0126(6) 0.0220(7) 0.0428(9) -0.0168(7) 0.0111(6) -0.0069(6)
F5 0.0186(7) 0.0209(7) 0.0244(7) -0.0046(6) 0.0057(5) -0.0121(6)
F6 0.0183(7) 0.0324(8) 0.0243(7) -0.0128(6) 0.0020(5) -0.0150(6)
F7 0.0188(7) 0.0257(7) 0.0239(7) -0.0075(6) 0.0080(5) -0.0147(6)
F8 0.0276(8) 0.0413(9) 0.0239(8) -0.0092(7) -0.0020(6) -0.0243(7)
F9 0.0103(7) 0.0220(8) 0.0826(15) -0.0234(9) 0.0094(8) -0.0058(6)
F10 0.0200(7) 0.0155(7) 0.0569(11) -0.0183(7) 0.0053(7) -0.0076(6)
F11 0.0263(7) 0.0211(7) 0.0234(7) -0.0085(6) 0.0092(6) -0.0168(6)
F12 0.0323(8) 0.0329(8) 0.0215(7) -0.0116(6) 0.0003(6) -0.0232(7)
O1 0.0266(10) 0.0383(11) 0.0510(13) -0.0251(10) 0.0140(9) -0.0244(9)
O2 0.0246(9) 0.0355(11) 0.0433(12) -0.0197(9) 0.0091(8) -0.0221(9)
N1 0.0117(8) 0.0127(8) 0.0177(8) -0.0066(7) 0.0026(6) -0.0068(7)
N2 0.0110(8) 0.0150(8) 0.0187(9) -0.0079(7) 0.0041(6) -0.0079(7)
N3 0.0118(8) 0.0127(8) 0.0180(8) -0.0066(7) 0.0023(6) -0.0061(7)
N4 0.0102(8) 0.0126(8) 0.0177(8) -0.0061(7) 0.0026(6) -0.0072(7)
C1 0.0139(9) 0.0130(9) 0.0173(9) -0.0068(8) 0.0026(7) -0.0070(8)
C2 0.0120(9) 0.0147(10) 0.0220(10) -0.0092(8) 0.0037(8) -0.0043(8)
C3 0.0108(9) 0.0148(9) 0.0171(9) -0.0060(8) 0.0031(7) -0.0067(8)
C4 0.0170(10) 0.0148(10) 0.0214(10) -0.0087(8) 0.0030(8) -0.0083(8)
C5 0.0117(9) 0.0164(10) 0.0203(10) -0.0074(8) 0.0040(8) -0.0067(8)
C6 0.0098(9) 0.0154(9) 0.0204(10) -0.0079(8) 0.0028(7) -0.0059(8)
C7 0.0125(9) 0.0123(9) 0.0238(11) -0.0077(8) 0.0018(8) -0.0043(8)
C8 0.0133(9) 0.0131(9) 0.0150(9) -0.0059(7) 0.0016(7) -0.0062(8)
C9 0.0117(9) 0.0163(10) 0.0257(11) -0.0077(9) 0.0023(8) -0.0059(8)
C10 0.0140(9) 0.0151(10) 0.0202(10) -0.0083(8) 0.0028(8) -0.0069(8)
C11 0.0187(11) 0.0202(11) 0.0328(13) -0.0131(10) 0.0117(9) -0.0124(9)
C12 0.0180(10) 0.0189(10) 0.0283(12) -0.0122(9) 0.0073(9) -0.0099(9)
Cu3 0.01213(13) 0.01317(13) 0.02086(14) -0.00804(11) 0.00499(10) -0.00694(10)
F13 0.0227(8) 0.0150(7) 0.0584(11) -0.0182(7) 0.0054(7) -0.0074(6)
F14 0.0307(8) 0.0230(7) 0.0221(7) -0.0084(6) 0.0102(6) -0.0180(6)
F15 0.0308(8) 0.0313(8) 0.0212(7) -0.0113(6) 0.0018(6) -0.0204(7)
F16 0.0138(7) 0.0247(8) 0.0632(12) -0.0240(8) 0.0131(7) -0.0074(6)
F17 0.0222(7) 0.0370(9) 0.0293(8) -0.0136(7) -0.0009(6) -0.0167(7)
F18 0.0201(7) 0.0242(7) 0.0292(8) -0.0084(6) 0.0076(6) -0.0135(6)
O3 0.0273(10) 0.0369(11) 0.0466(12) -0.0220(10) 0.0103(9) -0.0230(9)
N5 0.0118(8) 0.0133(8) 0.0189(9) -0.0075(7) 0.0030(6) -0.0062(7)
N6 0.0124(8) 0.0137(8) 0.0197(9) -0.0077(7) 0.0037(7) -0.0064(7)
C13 0.0158(10) 0.0145(9) 0.0170(10) -0.0070(8) 0.0023(8) -0.0072(8)
C14 0.0145(10) 0.0149(10) 0.0227(11) -0.0090(8) 0.0023(8) -0.0050(8)
C15 0.0124(9) 0.0159(10) 0.0188(10) -0.0082(8) 0.0029(7) -0.0055(8)
C16 0.0178(10) 0.0142(10) 0.0201(10) -0.0077(8) 0.0031(8) -0.0074(8)
C17 0.0132(10) 0.0185(10) 0.0264(12) -0.0110(9) 0.0043(8) -0.0063(8)
C18 0.0199(11) 0.0209(11) 0.0274(12) -0.0119(9) 0.0090(9) -0.0115(9)

loop_
_atom_type_symbol
_atom_type_description
_atom_type_scat_dispersion_real
_atom_type_scat_dispersion_imag
_atom_type_scat_source
C C 0.0033 0.0016 'International Tables Vol C Tables 4.2.6.8 and 6.1.1.4'
H H 0.0000 0.0000 'International Tables Vol C Tables 4.2.6.8 and 6.1.1.4'
Cu Cu 0.3201 1.2651 'International Tables Vol C Tables 4.2.6.8 and 6.1.1.4'
F F 0.0171 0.0103 'International Tables Vol C Tables 4.2.6.8 and 6.1.1.4'
N N 0.0061 0.0033 'International Tables Vol C Tables 4.2.6.8 and 6.1.1.4'
O O 0.0106 0.0060 'International Tables Vol C Tables 4.2.6.8 and 6.1.1.4'

loop_
_geom_angle_atom_site_label_1
_geom_angle_atom_site_label_2
_geom_angle_atom_site_label_3
_geom_angle
_geom_angle_site_symmetry_3
N1 Cu1 N3 113.92(8) .
C11 Cu1 N1 123.74(9) .
C11 Cu1 N3 122.04(9) .
N4 Cu2 N2 114.00(7) .
C12 Cu2 N2 122.19(9) .
C12 Cu2 N4 123.80(9) .
N2 N1 Cu1 122.79(14) .
C1 N1 Cu1 129.40(15) .
C1 N1 N2 107.40(17) .
N1 N2 Cu2 122.60(14) .
C3 N2 Cu2 129.78(15) .
C3 N2 N1 107.40(18) .
N4 N3 Cu1 122.87(14) .
C6 N3 Cu1 129.74(15) .
C6 N3 N4 107.23(17) .
N3 N4 Cu2 122.78(14) .
C8 N4 Cu2 129.76(15) .
C8 N4 N3 107.34(17) .
N1 C1 C2 111.22(19) .
N1 C1 C4 122.23(19) .
C2 C1 C4 126.5(2) .
C1 C2 H2 128.5 .
C1 C2 C3 103.02(19) .
C3 C2 H2 128.5 .
N2 C3 C2 110.96(19) .
N2 C3 C5 121.8(2) .
C2 C3 C5 127.2(2) .
F1 C4 F2 107.30(19) .
F1 C4 C1 110.89(19) .
F2 C4 C1 112.51(19) .
F3 C4 F1 107.00(19) .
F3 C4 F2 106.40(19) .
F3 C4 C1 112.39(19) .
F4 C5 F5 107.16(18) .
F4 C5 F6 107.09(18) .
F4 C5 C3 110.40(19) .
F5 C5 C3 113.03(18) .
F6 C5 F5 105.87(19) .
F6 C5 C3 112.92(19) .
N3 C6 C7 111.32(19) .
N3 C6 C9 121.8(2) .
C7 C6 C9 126.8(2) .
C6 C7 H7 128.6 .
C8 C7 C6 102.89(19) .
C8 C7 H7 128.6 .
N4 C8 C7 111.21(19) .
N4 C8 C10 122.21(19) .
C7 C8 C10 126.5(2) .
F7 C9 C6 112.95(19) .
F8 C9 F7 105.66(19) .
F8 C9 C6 112.9(2) .
F9 C9 F7 107.5(2) .
F9 C9 F8 107.2(2) .
F9 C9 C6 110.33(19) .
F10 C10 F11 106.62(19) .
F10 C10 F12 107.91(19) .
F10 C10 C8 111.04(18) .
F11 C10 C8 112.84(19) .
F12 C10 F11 105.44(18) .
F12 C10 C8 112.61(19) .
O1 C11 Cu1 176.2(3) .
O2 C12 Cu2 178.2(2) .
N5 Cu3 N6 113.23(8) 2_656
C18 Cu3 N5 124.03(10) .
C18 Cu3 N6 122.48(10) 2_656
N6 N5 Cu3 123.09(14) .
C13 N5 Cu3 129.34(15) .
C13 N5 N6 107.44(18) .
N5 N6 Cu3 123.06(14) 2_656
C15 N6 Cu3 129.50(16) 2_656
C15 N6 N5 107.17(18) .
N5 C13 C14 111.3(2) .
N5 C13 C16 122.2(2) .
C14 C13 C16 126.4(2) .
C13 C14 H14 128.6 .
C13 C14 C15 102.9(2) .
C15 C14 H14 128.6 .
N6 C15 C14 111.2(2) .
N6 C15 C17 122.0(2) .
C14 C15 C17 126.8(2) .
F13 C16 F14 107.03(19) .
F13 C16 F15 107.8(2) .
F13 C16 C13 110.97(19) .
F14 C16 C13 112.60(19) .
F15 C16 F14 105.66(19) .
F15 C16 C13 112.40(19) .
F16 C17 F17 107.4(2) .
F16 C17 F18 107.3(2) .
F16 C17 C15 110.5(2) .
F17 C17 F18 105.8(2) .
F17 C17 C15 112.7(2) .
F18 C17 C15 112.8(2) .
O3 C18 Cu3 176.9(3) .

loop_
_geom_bond_atom_site_label_1
_geom_bond_atom_site_label_2
_geom_bond_distance
_geom_bond_site_symmetry_2
Cu1 N1 1.9647(19) .
Cu1 N3 1.9791(19) .
Cu1 C11 1.844(2) .
Cu2 N2 1.9704(19) .
Cu2 N4 1.9665(18) .
Cu2 C12 1.840(2) .
F1 C4 1.337(3) .
F2 C4 1.340(3) .
F3 C4 1.337(3) .
F4 C5 1.340(3) .
F5 C5 1.348(3) .
F6 C5 1.341(3) .
F7 C9 1.342(3) .
F8 C9 1.338(3) .
F9 C9 1.334(3) .
F10 C10 1.336(3) .
F11 C10 1.345(3) .
F12 C10 1.337(3) .
O1 C11 1.122(3) .
O2 C12 1.128(3) .
N1 N2 1.364(2) .
N1 C1 1.349(3) .
N2 C3 1.349(3) .
N3 N4 1.368(2) .
N3 C6 1.348(3) .
N4 C8 1.350(3) .
C1 C2 1.383(3) .
C1 C4 1.497(3) .
C2 H2 0.9500 .
C2 C3 1.391(3) .
C3 C5 1.486(3) .
C6 C7 1.388(3) .
C6 C9 1.495(3) .
C7 H7 0.9500 .
C7 C8 1.386(3) .
C8 C10 1.490(3) .
Cu3 N5 1.9690(19) .
Cu3 N6 1.9760(19) 2_656
Cu3 C18 1.846(3) .
F13 C16 1.334(3) .
F14 C16 1.342(3) .
F15 C16 1.342(3) .
F16 C17 1.336(3) .
F17 C17 1.340(3) .
F18 C17 1.346(3) .
O3 C18 1.119(3) .
N5 N6 1.364(3) .
N5 C13 1.350(3) .
N6 C15 1.348(3) .
C13 C14 1.380(3) .
C13 C16 1.495(3) .
C14 H14 0.9500 .
C14 C15 1.390(3) .
C15 C17 1.494(3) .
